data_7251131
loop_
_publ_author_name
'Alibi, Amin'
'Elleuch, Nour'
'Shova, Sergiu'
'Lhoste, Jerome'
'Duval, Guillaume'
'Boujelbene, Mohamed'

_publ_section_title
;
 Comprehensive structural and DFT analysis of a newly synthesized
 bismuth-based organic-inorganic hybrid material: in-depth insights into
 vibrational, optical, and photoluminescence properties of
 (C<sub>8</sub>H<sub>14</sub>N<sub>2</sub>)<sub>2</sub>[Bi<sub>2</sub>Br<sub>10</sub>]&#xb7;2H<sub>2</sub>O.
;
_journal_issue 48
_journal_name_full 'RSC advances'
_journal_page_first 40439
_journal_page_last 40455
_journal_paper_doi 10.1039/d5ra06614j
_journal_volume 15
_journal_year 2025
_chemical_formula_moiety 'Bi2 Br10, 2(H2 O), 2(C8 H14 N2)'
_chemical_formula_sum 'C16 H32 Bi2 Br10 N4 O2'
_chemical_formula_weight 1529.51
_space_group_crystal_system monoclinic
_space_group_IT_number 14
_space_group_name_Hall '-P 2ybc'
_space_group_name_H-M_alt 'P 1 21/c 1'
_atom_sites_solution_hydrogens mixed
_atom_sites_solution_primary dual
_audit_creation_date 2024-03-27
_audit_creation_method
;
Olex2 1.5
(compiled 2024.02.16 svn.r378c4104 for OlexSys, GUI svn.r6928)
;
_audit_update_record
;
2025-09-22 deposited with the CCDC.	2025-09-25 downloaded from the CCDC.
;
_cell_angle_alpha 90
_cell_angle_beta 108.685(3)
_cell_angle_gamma 90
_cell_formula_units_Z 2
_cell_length_a 10.6409(2)
_cell_length_b 12.0862(2)
_cell_length_c 14.1356(4)
_cell_measurement_reflns_used 8924
_cell_measurement_temperature 293
_cell_measurement_theta_max 30.2
_cell_measurement_theta_min 2.6
_cell_volume 1722.14(7)
_computing_cell_refinement 'CrysAlisPro 1.171.43.107a (Rigaku OD, 2024)'
_computing_data_collection 'CrysAlisPro 1.171.43.107a (Rigaku OD, 2024)'
_computing_data_reduction 'CrysAlisPro 1.171.43.107a (Rigaku OD, 2024)'
_computing_molecular_graphics 'Olex2 1.5-ac6-016 (Dolomanov et al., 2009)'
_computing_publication_material 'Olex2 1.5-ac6-016 (Dolomanov et al., 2009)'
_computing_structure_refinement 'SHELXL 2018/3 (Sheldrick, 2015)'
_computing_structure_solution 'SHELXT  (Sheldrick, 2015)'
_diffrn_ambient_temperature 293
_diffrn_measured_fraction_theta_full 0.999
_diffrn_measured_fraction_theta_max 0.999
_diffrn_measurement_device_type 'XtaLAB Synergy, Dualflex, HyPix'
_diffrn_measurement_method '\w scans'
_diffrn_radiation_monochromator Mirror
_diffrn_radiation_type MoK\a
_diffrn_radiation_wavelength 0.71073
_diffrn_reflns_av_R_equivalents 0.0372
_diffrn_reflns_av_unetI/netI 0.0316
_diffrn_reflns_Laue_measured_fraction_full 0.999
_diffrn_reflns_Laue_measured_fraction_max 0.999
_diffrn_reflns_limit_h_max 12
_diffrn_reflns_limit_h_min -12
_diffrn_reflns_limit_k_max 14
_diffrn_reflns_limit_k_min -13
_diffrn_reflns_limit_l_max 16
_diffrn_reflns_limit_l_min -16
_diffrn_reflns_number 11215
_diffrn_reflns_point_group_measured_fraction_full 0.999
_diffrn_reflns_point_group_measured_fraction_max 0.999
_diffrn_reflns_theta_full 25.027
_diffrn_reflns_theta_max 25.027
_diffrn_reflns_theta_min 2.631
_diffrn_source 'micro-focus sealed X-ray tube'
_exptl_absorpt_coefficient_mu 21.827
_exptl_absorpt_correction_T_max 1.00000
_exptl_absorpt_correction_T_min 0.33699
_exptl_absorpt_correction_type multi-scan
_exptl_absorpt_process_details
;
CrysAlisPro 1.171.43.107a (Rigaku Oxford Diffraction, 2024)
Empirical absorption correction using spherical harmonics,
implemented in SCALE3 ABSPACK scaling algorithm.
;
_exptl_crystal_colour Yellow
_exptl_crystal_density_diffrn 2.950
_exptl_crystal_description Plate
_exptl_crystal_F_000 1376
_exptl_crystal_size_max 0.1
_exptl_crystal_size_mid 0.1
_exptl_crystal_size_min 0.03
_refine_diff_density_max 1.893
_refine_diff_density_min -1.053
_refine_diff_density_rms 0.171
_refine_ls_extinction_coef 0.00152(8)
_refine_ls_extinction_expression Fc^*^=kFc[1+0.001xFc^2^\l^3^/sin(2\q)]^-1/4^
_refine_ls_extinction_method 'SHELXL-2018/3 (Sheldrick 2018)'
_refine_ls_goodness_of_fit_ref 1.071
_refine_ls_hydrogen_treatment constr
_refine_ls_matrix_type full
_refine_ls_number_parameters 159
_refine_ls_number_reflns 3036
_refine_ls_number_restraints 0
_refine_ls_restrained_S_all 1.071
_refine_ls_R_factor_all 0.0257
_refine_ls_R_factor_gt 0.0231
_refine_ls_shift/su_max 0.000
_refine_ls_shift/su_mean 0.000
_refine_ls_structure_factor_coef Fsqd
_refine_ls_weighting_details 'w=1/[\s^2^(Fo^2^)+(0.0285P)^2^+1.9966P] where P=(Fo^2^+2Fc^2^)/3'
_refine_ls_weighting_scheme calc
_refine_ls_wR_factor_gt 0.0545
_refine_ls_wR_factor_ref 0.0553
_reflns_Friedel_coverage 0.000
_reflns_number_gt 2853
_reflns_number_total 3036
_reflns_threshold_expression 'I > 2\s(I)'
_cod_data_source_file d5ra06614j2.cif
_cod_data_source_block shs_559_mobo_auto
_cod_original_cell_volume 1722.13(7)
_cod_database_code 7251131
_shelx_shelxl_version_number 2018/3
_shelx_space_group_comment
;
The symmetry employed for this shelxl refinement is uniquely defined
by the following loop, which should always be used as a source of
symmetry information in preference to the above space-group names.
They are only intended as comments.
;
_olex2_refinement_description
;
1. Fixed Uiso
 At 1.2 times of:
  All C(H) groups, All C(H,H) groups, All N(H) groups, All N(H,H) groups
 At 1.5 times of:
  All C(H,H,H) groups, All O(H,H) groups
2.a Free rotating group:
 O1(H1B,H1C)
2.b Secondary CH2 refined with riding coordinates:
 N2(H2A,H2B), C6(H6A,H6B), C7(H7A,H7B)
2.c Aromatic/amide H refined with riding coordinates:
 N1(H1), C1(H1A), C2(H2), C4(H4), C5(H5)
2.d Idealised Me refined as rotating group:
 C8(H8A,H8B,H8C)
;
_olex2_submission_special_instructions 'No special instructions were received'
_publcif_funding_html
;
;

loop_
_space_group_symop_operation_xyz
'x, y, z'
'-x, y+1/2, -z+1/2'
'-x, -y, -z'
'x, -y-1/2, z-1/2'

loop_
_atom_site_label
_atom_site_type_symbol
_atom_site_fract_x
_atom_site_fract_y
_atom_site_fract_z
_atom_site_U_iso_or_equiv
_atom_site_adp_type
_atom_site_occupancy
_atom_site_site_symmetry_order
_atom_site_calc_flag
_atom_site_refinement_flags_posn
_atom_site_refinement_flags_adp
_atom_site_refinement_flags_occupancy
_atom_site_disorder_assembly
_atom_site_disorder_group
Bi1 Bi 0.20051(2) 0.48343(2) 0.59857(2) 0.01017(8) Uani 1 1 d . . . . .
Br1 Br 0.42518(4) 0.60690(4) 0.63256(4) 0.01428(12) Uani 1 1 d . . . . .
Br2 Br 0.33532(4) 0.34220(4) 0.75168(4) 0.01529(12) Uani 1 1 d . . . . .
Br3 Br 0.25221(4) 0.35304(4) 0.45761(4) 0.01499(12) Uani 1 1 d . . . . .
Br4 Br 0.05793(4) 0.64639(4) 0.43901(4) 0.01345(12) Uani 1 1 d . . . . .
Br5 Br 0.11876(4) 0.61733(4) 0.74600(3) 0.01366(12) Uani 1 1 d . . . . .
O1 O 0.0317(4) 0.3629(3) 0.8339(3) 0.0204(8) Uani 1 1 d G . . . .
H1B H 0.044809 0.392330 0.783227 0.031 Uiso 1 1 d G U . . .
H1C H 0.022224 0.293388 0.824947 0.031 Uiso 1 1 d G U . . .
N1 N 0.8422(4) 0.5486(4) 0.9866(3) 0.0187(9) Uani 1 1 d . . . . .
H1 H 0.874023 0.580355 1.043779 0.022 Uiso 1 1 calc R U . . .
N2 N 0.6263(4) 0.2887(3) 0.6955(3) 0.0137(9) Uani 1 1 d . . . . .
H2A H 0.556955 0.295520 0.717319 0.016 Uiso 1 1 calc R U . . .
H2B H 0.681940 0.239939 0.734359 0.016 Uiso 1 1 calc R U . . .
C1 C 0.8394(5) 0.6042(4) 0.9041(4) 0.0192(11) Uani 1 1 d . . . . .
H1A H 0.872389 0.675997 0.909382 0.023 Uiso 1 1 calc R U . . .
C2 C 0.7883(5) 0.5563(4) 0.8122(4) 0.0193(11) Uani 1 1 d . . . . .
H2 H 0.785270 0.595738 0.755024 0.023 Uiso 1 1 calc R U . . .
C3 C 0.7406(4) 0.4476(4) 0.8045(4) 0.0149(10) Uani 1 1 d . . . . .
C4 C 0.7450(5) 0.3928(4) 0.8916(4) 0.0187(11) Uani 1 1 d . . . . .
H4 H 0.712816 0.320903 0.888529 0.022 Uiso 1 1 calc R U . . .
C5 C 0.7966(5) 0.4444(5) 0.9826(4) 0.0204(11) Uani 1 1 d . . . . .
H5 H 0.799943 0.407376 1.041083 0.024 Uiso 1 1 calc R U . . .
C6 C 0.6941(5) 0.3976(4) 0.7029(4) 0.0174(11) Uani 1 1 d . . . . .
H6A H 0.633564 0.449109 0.658131 0.021 Uiso 1 1 calc R U . . .
H6B H 0.769922 0.388799 0.679655 0.021 Uiso 1 1 calc R U . . .
C7 C 0.5799(5) 0.2466(4) 0.5899(4) 0.0175(11) Uani 1 1 d . . . . .
H7A H 0.655408 0.239385 0.566045 0.021 Uiso 1 1 calc R U . . .
H7B H 0.519041 0.299692 0.547562 0.021 Uiso 1 1 calc R U . . .
C8 C 0.5116(5) 0.1362(5) 0.5824(4) 0.0226(12) Uani 1 1 d . . . . .
H8A H 0.475660 0.115004 0.513539 0.034 Uiso 1 1 calc R U . . .
H8B H 0.441094 0.141676 0.610899 0.034 Uiso 1 1 calc R U . . .
H8C H 0.574376 0.081523 0.618120 0.034 Uiso 1 1 calc R U . . .

loop_
_atom_site_aniso_label
_atom_site_aniso_U_11
_atom_site_aniso_U_22
_atom_site_aniso_U_33
_atom_site_aniso_U_23
_atom_site_aniso_U_13
_atom_site_aniso_U_12
Bi1 0.01046(11) 0.00839(12) 0.01234(12) 0.00027(7) 0.00461(8) 0.00043(7)
Br1 0.0124(2) 0.0132(3) 0.0184(3) 0.0002(2) 0.0065(2) -0.00157(18)
Br2 0.0179(2) 0.0123(3) 0.0162(3) 0.0036(2) 0.0062(2) 0.00312(19)
Br3 0.0163(2) 0.0150(3) 0.0149(3) -0.00184(19) 0.0067(2) 0.00247(19)
Br4 0.0122(2) 0.0104(3) 0.0184(3) 0.00266(19) 0.0060(2) 0.00041(18)
Br5 0.0146(2) 0.0129(3) 0.0144(3) -0.00138(19) 0.0059(2) 0.00043(19)
O1 0.0252(19) 0.017(2) 0.021(2) 0.0008(16) 0.0105(17) -0.0029(17)
N1 0.021(2) 0.014(2) 0.023(2) -0.006(2) 0.0087(19) -0.0017(18)
N2 0.0150(19) 0.015(2) 0.012(2) 0.0001(18) 0.0054(17) 0.0019(17)
C1 0.021(3) 0.013(3) 0.026(3) 0.001(2) 0.011(2) -0.004(2)
C2 0.022(3) 0.014(3) 0.027(3) 0.004(2) 0.014(2) -0.001(2)
C3 0.015(2) 0.011(2) 0.022(3) 0.000(2) 0.010(2) 0.002(2)
C4 0.024(3) 0.019(3) 0.017(3) 0.000(2) 0.010(2) -0.006(2)
C5 0.025(3) 0.014(3) 0.024(3) 0.002(2) 0.011(2) -0.004(2)
C6 0.022(3) 0.013(3) 0.018(3) 0.004(2) 0.007(2) 0.005(2)
C7 0.013(2) 0.027(3) 0.011(3) 0.001(2) 0.002(2) 0.001(2)
C8 0.023(3) 0.024(3) 0.017(3) -0.005(2) 0.001(2) -0.003(2)

loop_
_atom_type_symbol
_atom_type_description
_atom_type_scat_dispersion_real
_atom_type_scat_dispersion_imag
_atom_type_scat_source
C C 0.0033 0.0016 'International Tables Vol C Tables 4.2.6.8 and 6.1.1.4'
H H 0.0000 0.0000 'International Tables Vol C Tables 4.2.6.8 and 6.1.1.4'
Bi Bi -4.1077 10.2566 'International Tables Vol C Tables 4.2.6.8 and 6.1.1.4'
Br Br -0.2901 2.4595 'International Tables Vol C Tables 4.2.6.8 and 6.1.1.4'
N N 0.0061 0.0033 'International Tables Vol C Tables 4.2.6.8 and 6.1.1.4'
O O 0.0106 0.0060 'International Tables Vol C Tables 4.2.6.8 and 6.1.1.4'

loop_
_geom_angle_atom_site_label_1
_geom_angle_atom_site_label_2
_geom_angle_atom_site_label_3
_geom_angle
_geom_angle_site_symmetry_1
_geom_angle_site_symmetry_3
_geom_angle_publ_flag
Br1 Bi1 Br2 89.671(15) . . ?
Br1 Bi1 Br3 94.257(15) . . ?
Br1 Bi1 Br4 88.679(14) . . ?
Br1 Bi1 Br4 177.625(14) . 3_566 ?
Br1 Bi1 Br5 90.885(14) . . ?
Br2 Bi1 Br4 177.203(15) . . ?
Br2 Bi1 Br4 91.795(14) . 3_566 ?
Br2 Bi1 Br5 88.989(14) . . ?
Br3 Bi1 Br2 92.266(15) . . ?
Br3 Bi1 Br4 87.554(14) . 3_566 ?
Br3 Bi1 Br4 90.109(14) . . ?
Br3 Bi1 Br5 174.713(14) . . ?
Br4 Bi1 Br4 89.782(13) . 3_566 ?
Br5 Bi1 Br4 87.274(13) . 3_566 ?
Br5 Bi1 Br4 88.778(13) . . ?
Bi1 Br4 Bi1 90.218(13) . 3_566 ?
H1B O1 H1C 109.4 . . ?
C1 N1 H1 119.1 . . ?
C1 N1 C5 121.8(4) . . ?
C5 N1 H1 119.1 . . ?
H2A N2 H2B 108.0 . . ?
C6 N2 H2A 109.3 . . ?
C6 N2 H2B 109.3 . . ?
C6 N2 C7 111.5(4) . . ?
C7 N2 H2A 109.3 . . ?
C7 N2 H2B 109.3 . . ?
N1 C1 H1A 119.8 . . ?
N1 C1 C2 120.5(5) . . ?
C2 C1 H1A 119.8 . . ?
C1 C2 H2 120.2 . . ?
C1 C2 C3 119.7(5) . . ?
C3 C2 H2 120.2 . . ?
C2 C3 C6 117.1(4) . . ?
C4 C3 C2 118.1(5) . . ?
C4 C3 C6 124.7(5) . . ?
C3 C4 H4 119.9 . . ?
C5 C4 C3 120.3(5) . . ?
C5 C4 H4 119.9 . . ?
N1 C5 C4 119.6(5) . . ?
N1 C5 H5 120.2 . . ?
C4 C5 H5 120.2 . . ?
N2 C6 C3 115.5(4) . . ?
N2 C6 H6A 108.4 . . ?
N2 C6 H6B 108.4 . . ?
C3 C6 H6A 108.4 . . ?
C3 C6 H6B 108.4 . . ?
H6A C6 H6B 107.5 . . ?
N2 C7 H7A 109.3 . . ?
N2 C7 H7B 109.3 . . ?
N2 C7 C8 111.5(4) . . ?
H7A C7 H7B 108.0 . . ?
C8 C7 H7A 109.3 . . ?
C8 C7 H7B 109.3 . . ?
C7 C8 H8A 109.5 . . ?
C7 C8 H8B 109.5 . . ?
C7 C8 H8C 109.5 . . ?
H8A C8 H8B 109.5 . . ?
H8A C8 H8C 109.5 . . ?
H8B C8 H8C 109.5 . . ?

loop_
_geom_bond_atom_site_label_1
_geom_bond_atom_site_label_2
_geom_bond_distance
_geom_bond_site_symmetry_2
_geom_bond_publ_flag
Bi1 Br1 2.7271(5) . ?
Bi1 Br2 2.7688(5) . ?
Bi1 Br3 2.7310(5) . ?
Bi1 Br4 3.0612(5) 3_566 ?
Bi1 Br4 3.0126(5) . ?
Bi1 Br5 2.9800(5) . ?
O1 H1B 0.8504 . ?
O1 H1C 0.8505 . ?
N1 H1 0.8600 . ?
N1 C1 1.339(7) . ?
N1 C5 1.344(7) . ?
N2 H2A 0.8900 . ?
N2 H2B 0.8900 . ?
N2 C6 1.489(6) . ?
N2 C7 1.502(6) . ?
C1 H1A 0.9300 . ?
C1 C2 1.366(8) . ?
C2 H2 0.9300 . ?
C2 C3 1.400(7) . ?
C3 C4 1.385(7) . ?
C3 C6 1.489(7) . ?
C4 H4 0.9300 . ?
C4 C5 1.376(7) . ?
C5 H5 0.9300 . ?
C6 H6A 0.9700 . ?
C6 H6B 0.9700 . ?
C7 H7A 0.9700 . ?
C7 H7B 0.9700 . ?
C7 C8 1.507(7) . ?
C8 H8A 0.9600 . ?
C8 H8B 0.9600 . ?
C8 H8C 0.9600 . ?

loop_
_geom_hbond_atom_site_label_D
_geom_hbond_atom_site_label_H
_geom_hbond_atom_site_label_A
_geom_hbond_distance_DH
_geom_hbond_distance_HA
_geom_hbond_distance_DA
_geom_hbond_angle_DHA
_geom_hbond_site_symmetry_A
_geom_hbond_publ_flag
O1 H1C Br5 0.85 2.61 3.389(4) 152.6 2_546 yes
N1 H1 O1 0.86 1.83 2.684(6) 170.3 3_667 yes
N2 H2A Br2 0.89 2.62 3.494(4) 168.7 . yes
N2 H2B Br5 0.89 2.53 3.301(4) 145.6 2_646 yes

loop_
_geom_torsion_atom_site_label_1
_geom_torsion_atom_site_label_2
_geom_torsion_atom_site_label_3
_geom_torsion_atom_site_label_4
_geom_torsion
_geom_torsion_site_symmetry_1
_geom_torsion_site_symmetry_2
_geom_torsion_site_symmetry_3
_geom_torsion_site_symmetry_4
_geom_torsion_publ_flag
N1 C1 C2 C3 -1.0(7) . . . . ?
C1 N1 C5 C4 -0.2(7) . . . . ?
C1 C2 C3 C4 1.2(7) . . . . ?
C1 C2 C3 C6 -176.3(4) . . . . ?
C2 C3 C4 C5 -0.9(7) . . . . ?
C2 C3 C6 N2 -171.5(4) . . . . ?
C3 C4 C5 N1 0.4(8) . . . . ?
C4 C3 C6 N2 11.2(7) . . . . ?
C5 N1 C1 C2 0.6(7) . . . . ?
C6 N2 C7 C8 179.9(4) . . . . ?
C6 C3 C4 C5 176.4(5) . . . . ?
C7 N2 C6 C3 178.5(4) . . . . ?
